data_1506559
loop_
_publ_author_name
'Simaan, Samah'
'Biali, Silvio E.'

_publ_section_title
;
 Preferential axial protonation in a zwitterionic calix[4]arene.
;
_journal_issue 9
_journal_name_full 'Organic letters'
_journal_page_first 1817
_journal_page_last 1820
_journal_paper_doi 10.1021/ol0504392
_journal_volume 7
_journal_year 2005
_chemical_formula_moiety 'C48 H66 N2 O4, 2(CH3 C N)'
_chemical_formula_sum 'C52 H72 N4 O4'
_chemical_formula_weight 817.14
_chemical_name_systematic
; 
 ? 
;
_space_group_IT_number 14
_symmetry_cell_setting monoclinic
_symmetry_space_group_name_Hall '-P 2ybc'
_symmetry_space_group_name_H-M 'P 1 21/c 1'
_atom_sites_solution_hydrogens geom
_atom_sites_solution_primary direct
_atom_sites_solution_secondary difmap
_audit_creation_method SHELXL-97
_cell_angle_alpha 90.00
_cell_angle_beta 111.874(3)
_cell_angle_gamma 90.00
_cell_formula_units_Z 4
_cell_length_a 18.578(3)
_cell_length_b 13.143(2)
_cell_length_c 21.494(3)
_cell_measurement_reflns_used 6966
_cell_measurement_temperature 123(2)
_cell_measurement_theta_max 27.90
_cell_measurement_theta_min 2.36
_cell_volume 4870.4(13)
_computing_cell_refinement 'Bruker SMART'
_computing_data_collection 'Bruker SMART'
_computing_data_reduction 'Bruker SAINT'
_computing_molecular_graphics 'Bruker SHELXTL'
_computing_publication_material 'Bruker SHELXTL'
_computing_structure_refinement 'SHELXL-97 (Sheldrick, 1997)'
_computing_structure_solution 'SHELXS-97 (Sheldrick, 1990)'
_diffrn_ambient_temperature 123(2)
_diffrn_measured_fraction_theta_full 0.995
_diffrn_measured_fraction_theta_max 0.995
_diffrn_measurement_device_type 'CCD area detector'
_diffrn_measurement_method 'phi and omega scans'
_diffrn_radiation_monochromator graphite
_diffrn_radiation_source 'fine-focus sealed tube'
_diffrn_radiation_type MoK\a
_diffrn_radiation_wavelength 0.71073
_diffrn_reflns_av_R_equivalents 0.0297
_diffrn_reflns_av_sigmaI/netI 0.0667
_diffrn_reflns_limit_h_max 23
_diffrn_reflns_limit_h_min -15
_diffrn_reflns_limit_k_max 14
_diffrn_reflns_limit_k_min -16
_diffrn_reflns_limit_l_max 24
_diffrn_reflns_limit_l_min -26
_diffrn_reflns_number 28069
_diffrn_reflns_theta_full 26.50
_diffrn_reflns_theta_max 26.50
_diffrn_reflns_theta_min 1.86
_exptl_absorpt_coefficient_mu 0.070
_exptl_absorpt_correction_T_max 0.9800
_exptl_absorpt_correction_T_min 0.9706
_exptl_absorpt_correction_type none
_exptl_crystal_colour colorless
_exptl_crystal_density_diffrn 1.114
_exptl_crystal_density_method 'not measured'
_exptl_crystal_description prism
_exptl_crystal_F_000 1776
_exptl_crystal_size_max 0.43
_exptl_crystal_size_mid 0.38
_exptl_crystal_size_min 0.29
_refine_diff_density_max 0.431
_refine_diff_density_min -0.226
_refine_diff_density_rms 0.049
_refine_ls_extinction_method none
_refine_ls_goodness_of_fit_ref 1.049
_refine_ls_hydrogen_treatment mixed
_refine_ls_matrix_type full
_refine_ls_number_parameters 751
_refine_ls_number_reflns 10059
_refine_ls_number_restraints 0
_refine_ls_restrained_S_all 1.049
_refine_ls_R_factor_all 0.0710
_refine_ls_R_factor_gt 0.0554
_refine_ls_shift/su_max 0.008
_refine_ls_shift/su_mean 0.000
_refine_ls_structure_factor_coef Fsqd
_refine_ls_weighting_details 'calc w=1/[\s^2^(Fo^2^)+(0.0631P)^2^+1.8271P] where P=(Fo^2^+2Fc^2^)/3'
_refine_ls_weighting_scheme calc
_refine_ls_wR_factor_gt 0.1413
_refine_ls_wR_factor_ref 0.1494
_reflns_number_gt 7971
_reflns_number_total 10059
_reflns_threshold_expression >2sigma(I)
_cod_data_source_file ol0504392si20050228_070926.cif
_cod_data_source_block samach1m
_cod_depositor_comments
;
The following automatic conversions were performed:

'_symmetry_cell_setting' value 'Monoclinic' changed to 'monoclinic'
according to /home/saulius/struct/CIF-dictionaries/cif_core.dic
dictionary named 'cif_core.dic' version 2.4.1 from 2010-06-29.

Automatic conversion script
Id: cif_fix_values 1715 2011-07-08 13:25:40Z adriana 
;
_cod_original_cell_volume 4870.6(13)
_cod_original_sg_symbol_H-M P2(1)/c
_cod_database_code 1506559

loop_
_symmetry_equiv_pos_as_xyz
'x, y, z'
'-x, y+1/2, -z+1/2'
'-x, -y, -z'
'x, -y-1/2, z-1/2'

loop_
_atom_site_label
_atom_site_type_symbol
_atom_site_fract_x
_atom_site_fract_y
_atom_site_fract_z
_atom_site_U_iso_or_equiv
_atom_site_adp_type
_atom_site_occupancy
_atom_site_symmetry_multiplicity
_atom_site_calc_flag
_atom_site_refinement_flags
C1 C 0.36943(9) 0.79913(11) 0.33317(8) 0.0169(3) Uani 1 1 d .
C2 C 0.31311(9) 0.72876(12) 0.29602(8) 0.0175(3) Uani 1 1 d .
C3 C 0.26747(10) 0.68077(12) 0.32568(8) 0.0209(3) Uani 1 1 d .
H3 H 0.2283(11) 0.6334(15) 0.2986(9) 0.025 Uiso 1 1 d .
C4 C 0.27696(10) 0.69714(12) 0.39225(8) 0.0218(4) Uani 1 1 d .
C5 C 0.33635(10) 0.76236(12) 0.42884(8) 0.0198(3) Uani 1 1 d .
H5 H 0.3471(11) 0.7758(14) 0.4778(10) 0.024 Uiso 1 1 d .
C6 C 0.38242(9) 0.81307(11) 0.40077(8) 0.0176(3) Uani 1 1 d .
C7 C 0.44316(9) 0.88760(12) 0.44243(8) 0.0180(3) Uani 1 1 d .
H7A H 0.4882(11) 0.8849(13) 0.4285(9) 0.022 Uiso 1 1 d .
H7B H 0.4607(11) 0.8685(14) 0.4892(9) 0.022 Uiso 1 1 d .
C8 C 0.42172(9) 1.06006(12) 0.38618(7) 0.0167(3) Uani 1 1 d .
C9 C 0.41131(9) 0.99474(12) 0.43358(7) 0.0171(3) Uani 1 1 d .
C10 C 0.36805(9) 1.02779(12) 0.46976(8) 0.0181(3) Uani 1 1 d .
H10 H 0.3613(11) 0.9814(14) 0.5012(9) 0.022 Uiso 1 1 d .
C11 C 0.33549(9) 1.12478(12) 0.46246(8) 0.0186(3) Uani 1 1 d .
C12 C 0.34938(9) 1.18886(12) 0.41710(8) 0.0181(3) Uani 1 1 d .
H12 H 0.3279(11) 1.2579(14) 0.4108(9) 0.022 Uiso 1 1 d .
C13 C 0.39109(9) 1.15800(12) 0.37821(7) 0.0174(3) Uani 1 1 d .
C14 C 0.39216(9) 1.23190(12) 0.32425(8) 0.0171(3) Uani 1 1 d .
H14 H 0.3918(11) 1.3020(14) 0.3404(9) 0.020 Uiso 1 1 d .
C15 C 0.31437(9) 1.14898(12) 0.21078(8) 0.0179(3) Uani 1 1 d .
C16 C 0.32055(9) 1.22030(12) 0.26049(8) 0.0175(3) Uani 1 1 d .
C17 C 0.25674(10) 1.28020(12) 0.25498(8) 0.0196(3) Uani 1 1 d .
H17 H 0.2630(11) 1.3313(14) 0.2918(9) 0.023 Uiso 1 1 d .
C18 C 0.18583(10) 1.26962(12) 0.20246(8) 0.0214(3) Uani 1 1 d .
C19 C 0.18113(10) 1.19523(12) 0.15482(8) 0.0214(3) Uani 1 1 d .
H19 H 0.1319(11) 1.1831(14) 0.1171(10) 0.026 Uiso 1 1 d .
C20 C 0.24334(9) 1.13535(12) 0.15770(8) 0.0183(3) Uani 1 1 d .
C21 C 0.23390(10) 1.05329(12) 0.10560(8) 0.0204(3) Uani 1 1 d .
H21A H 0.1922(11) 1.0736(14) 0.0638(10) 0.024 Uiso 1 1 d .
H21B H 0.2830(12) 1.0450(14) 0.0980(9) 0.024 Uiso 1 1 d .
C22 C 0.26516(9) 0.88279(12) 0.16512(7) 0.0181(3) Uani 1 1 d .
C23 C 0.21008(9) 0.95212(12) 0.12542(7) 0.0186(3) Uani 1 1 d .
C24 C 0.13187(10) 0.92825(13) 0.10514(8) 0.0215(3) Uani 1 1 d .
H24 H 0.0958(11) 0.9795(15) 0.0776(9) 0.026 Uiso 1 1 d .
C25 C 0.10570(10) 0.83755(13) 0.12290(8) 0.0216(3) Uani 1 1 d .
C26 C 0.16174(10) 0.76965(13) 0.16091(8) 0.0203(3) Uani 1 1 d .
H26 H 0.1462(11) 0.7051(15) 0.1741(9) 0.024 Uiso 1 1 d .
C27 C 0.24040(9) 0.78940(12) 0.18079(8) 0.0180(3) Uani 1 1 d .
C28 C 0.29962(10) 0.71212(12) 0.22259(8) 0.0181(3) Uani 1 1 d .
H28 H 0.3500(11) 0.7254(14) 0.2160(9) 0.022 Uiso 1 1 d .
C29 C 0.22534(11) 0.64360(14) 0.42322(9) 0.0293(4) Uani 1 1 d .
C30 C 0.14136(13) 0.6480(2) 0.37565(13) 0.0485(6) Uani 1 1 d .
H30A H 0.1267(17) 0.725(2) 0.3671(14) 0.073 Uiso 1 1 d .
H30B H 0.1069(18) 0.617(2) 0.3962(14) 0.073 Uiso 1 1 d .
H30C H 0.1310(17) 0.616(2) 0.3317(16) 0.073 Uiso 1 1 d .
C31 C 0.24912(16) 0.53153(19) 0.43475(15) 0.0522(6) Uani 1 1 d .
H31A H 0.2143(18) 0.497(2) 0.4551(15) 0.078 Uiso 1 1 d .
H31B H 0.3038(19) 0.535(2) 0.4704(15) 0.078 Uiso 1 1 d .
H31C H 0.2470(17) 0.494(2) 0.3869(16) 0.078 Uiso 1 1 d .
C32 C 0.23196(18) 0.6912(2) 0.48964(13) 0.0660(9) Uani 1 1 d .
H32A H 0.2186 0.7636 0.4829 0.099 Uiso 1 1 calc R
H32B H 0.2853 0.6839 0.5220 0.099 Uiso 1 1 calc R
H32C H 0.1963 0.6568 0.5068 0.099 Uiso 1 1 calc R
C33 C 0.28582(10) 1.15471(13) 0.50254(8) 0.0219(4) Uani 1 1 d .
C34 C 0.21798(11) 1.08039(15) 0.48664(10) 0.0281(4) Uani 1 1 d .
H34A H 0.1850(13) 1.0971(17) 0.5132(11) 0.042 Uiso 1 1 d .
H34B H 0.2369(13) 1.0090(18) 0.4962(11) 0.042 Uiso 1 1 d .
H34C H 0.1831(13) 1.0835(17) 0.4393(12) 0.042 Uiso 1 1 d .
C35 C 0.33548(12) 1.15150(15) 0.57770(9) 0.0275(4) Uani 1 1 d .
H35A H 0.3805(14) 1.2002(17) 0.5903(11) 0.041 Uiso 1 1 d .
H35B H 0.3573(13) 1.0834(18) 0.5910(11) 0.041 Uiso 1 1 d .
H35C H 0.3050(13) 1.1674(17) 0.6043(11) 0.041 Uiso 1 1 d .
C36 C 0.25207(12) 1.26125(15) 0.48494(10) 0.0305(4) Uani 1 1 d .
H36A H 0.2932(14) 1.3118(18) 0.4960(11) 0.046 Uiso 1 1 d .
H36B H 0.2189(14) 1.2781(17) 0.5116(12) 0.046 Uiso 1 1 d .
H36C H 0.2189(14) 1.2678(17) 0.4361(12) 0.046 Uiso 1 1 d .
C37 C 0.11531(10) 1.33468(14) 0.19599(9) 0.0278(4) Uani 1 1 d .
C38 C 0.13128(14) 1.4078(2) 0.25421(13) 0.0500(6) Uani 1 1 d .
H38A H 0.0821(18) 1.450(2) 0.2480(14) 0.075 Uiso 1 1 d .
H38B H 0.1758(18) 1.459(2) 0.2542(14) 0.075 Uiso 1 1 d .
H38C H 0.1427(17) 1.362(2) 0.2979(15) 0.075 Uiso 1 1 d .
C39 C 0.09327(17) 1.3996(2) 0.13206(13) 0.0535(6) Uani 1 1 d .
H39A H 0.0452(18) 1.442(2) 0.1275(14) 0.080 Uiso 1 1 d .
H39B H 0.0795(18) 1.346(2) 0.0914(15) 0.080 Uiso 1 1 d .
H39C H 0.1457(19) 1.450(2) 0.1378(15) 0.080 Uiso 1 1 d .
C40 C 0.04768(15) 1.2665(2) 0.19072(18) 0.0580(7) Uani 1 1 d .
H40A H 0.0671(19) 1.234(2) 0.2375(17) 0.087 Uiso 1 1 d .
H40B H 0.0327(19) 1.217(2) 0.1466(16) 0.087 Uiso 1 1 d .
H40C H 0.002(2) 1.310(2) 0.1881(16) 0.087 Uiso 1 1 d .
C41 C 0.01900(11) 0.81393(14) 0.09909(9) 0.0298(4) Uani 1 1 d .
C42 C -0.02492(17) 0.9066(3) 0.1115(2) 0.0609(10) Uani 0.80 1 d P
H42A H -0.0135 0.9668 0.0898 0.091 Uiso 0.80 1 calc PR
H42B H -0.0083 0.9188 0.1598 0.091 Uiso 0.80 1 calc PR
H42C H -0.0808 0.8931 0.0927 0.091 Uiso 0.80 1 calc PR
C43 C -0.01151(18) 0.7963(4) 0.02397(16) 0.0637(10) Uani 0.80 1 d P
H43A H -0.0017 0.8568 0.0016 0.096 Uiso 0.80 1 calc PR
H43B H -0.0674 0.7832 0.0077 0.096 Uiso 0.80 1 calc PR
H43C H 0.0149 0.7375 0.0140 0.096 Uiso 0.80 1 calc PR
C44 C 0.00102(18) 0.7244(3) 0.1340(2) 0.0662(12) Uani 0.80 1 d P
H44A H -0.0553 0.7163 0.1192 0.099 Uiso 0.80 1 calc PR
H44B H 0.0231 0.7355 0.1825 0.099 Uiso 0.80 1 calc PR
H44C H 0.0235 0.6628 0.1229 0.099 Uiso 0.80 1 calc PR
C45 C 0.53606(10) 1.24147(15) 0.37297(9) 0.0250(4) Uani 1 1 d .
H45A H 0.5798(13) 1.2517(16) 0.3613(11) 0.038 Uiso 1 1 d .
H45B H 0.5464(13) 1.1830(17) 0.4032(11) 0.038 Uiso 1 1 d .
H45C H 0.5279(12) 1.3014(17) 0.3970(11) 0.038 Uiso 1 1 d .
C46 C 0.46530(11) 1.30304(15) 0.25939(9) 0.0268(4) Uani 1 1 d .
H46A H 0.4652(13) 1.3700(18) 0.2773(11) 0.040 Uiso 1 1 d .
H46B H 0.4198(14) 1.2961(16) 0.2206(11) 0.040 Uiso 1 1 d .
H46C H 0.5096(14) 1.2961(16) 0.2467(11) 0.040 Uiso 1 1 d .
C47 C 0.26222(12) 0.59439(15) 0.13014(9) 0.0292(4) Uani 1 1 d .
H47A H 0.3123(14) 0.6093(17) 0.1223(11) 0.044 Uiso 1 1 d .
H47B H 0.2211(14) 0.6415(18) 0.1014(11) 0.044 Uiso 1 1 d .
H47C H 0.2458(13) 0.5238(18) 0.1171(11) 0.044 Uiso 1 1 d .
C48 C 0.33534(12) 0.53609(14) 0.23932(10) 0.0304(4) Uani 1 1 d .
H48A H 0.3191(13) 0.4661(18) 0.2230(11) 0.046 Uiso 1 1 d .
H48B H 0.3437(13) 0.5391(17) 0.2884(12) 0.046 Uiso 1 1 d .
H48C H 0.3887(14) 0.5528(17) 0.2346(11) 0.046 Uiso 1 1 d .
C49 C 0.13078(14) 0.99262(18) 0.30163(12) 0.0462(5) Uani 1 1 d .
C50 C 0.20581(13) 0.97874(18) 0.29793(11) 0.0439(5) Uani 1 1 d .
H50A H 0.2345 1.0431 0.3084 0.066 Uiso 1 1 calc R
H50B H 0.1995 0.9569 0.2526 0.066 Uiso 1 1 calc R
H50C H 0.2346 0.9267 0.3303 0.066 Uiso 1 1 calc R
C51 C 0.48099(14) 0.52575(18) 0.41647(12) 0.0477(6) Uani 1 1 d .
C52 C 0.52524(17) 0.6179(2) 0.41935(18) 0.0590(7) Uani 1 1 d .
H52A H 0.562(2) 0.607(3) 0.3975(16) 0.089 Uiso 1 1 d .
H52B H 0.548(2) 0.635(3) 0.4652(18) 0.089 Uiso 1 1 d .
H52C H 0.492(2) 0.671(3) 0.3986(16) 0.089 Uiso 1 1 d .
C53 C 0.0011(7) 0.7858(12) 0.1605(7) 0.050(3) Uani 0.20 1 d P
H53A H 0.0194 0.8400 0.1940 0.075 Uiso 0.20 1 calc PR
H53B H 0.0274 0.7220 0.1795 0.075 Uiso 0.20 1 calc PR
H53C H -0.0550 0.7772 0.1475 0.075 Uiso 0.20 1 calc PR
C54 C 0.0054(7) 0.7130(11) 0.0542(7) 0.055(3) Uani 0.20 1 d P
H54A H -0.0504 0.7022 0.0304 0.083 Uiso 0.20 1 calc PR
H54B H 0.0277 0.6544 0.0832 0.083 Uiso 0.20 1 calc PR
H54C H 0.0304 0.7208 0.0216 0.083 Uiso 0.20 1 calc PR
C55 C -0.0310(6) 0.8879(11) 0.0561(8) 0.060(4) Uani 0.20 1 d P
H55A H -0.0851 0.8669 0.0444 0.090 Uiso 0.20 1 calc PR
H55B H -0.0198 0.8940 0.0151 0.090 Uiso 0.20 1 calc PR
H55C H -0.0226 0.9538 0.0791 0.090 Uiso 0.20 1 calc PR
N1 N 0.46616(8) 1.22665(11) 0.31067(7) 0.0191(3) Uani 1 1 d .
H1N1 H 0.4662(11) 1.1662(16) 0.2948(10) 0.027(5) Uiso 1 1 d .
N2 N 0.27558(8) 0.60756(10) 0.20083(7) 0.0221(3) Uani 1 1 d .
N3 N 0.07199(15) 1.0042(2) 0.30512(16) 0.0940(10) Uani 1 1 d .
N4 N 0.44686(14) 0.45372(17) 0.41383(11) 0.0625(6) Uani 1 1 d .
O1 O 0.41117(6) 0.85289(8) 0.30444(5) 0.0196(2) Uani 1 1 d .
O2 O 0.46457(7) 1.03017(9) 0.34966(6) 0.0221(3) Uani 1 1 d .
H1O2 H 0.4489(14) 0.9604(18) 0.3343(11) 0.048(7) Uiso 1 1 d .
O3 O 0.37904(7) 1.09657(9) 0.21360(6) 0.0221(3) Uani 1 1 d .
H1O3 H 0.3662(14) 1.030(2) 0.2027(12) 0.050(7) Uiso 1 1 d .
O4 O 0.34221(6) 0.90715(8) 0.18790(6) 0.0201(2) Uani 1 1 d .
H1O4 H 0.3746(17) 0.876(2) 0.2443(15) 0.074(9) Uiso 1 1 d .

loop_
_atom_site_aniso_label
_atom_site_aniso_U_11
_atom_site_aniso_U_22
_atom_site_aniso_U_33
_atom_site_aniso_U_23
_atom_site_aniso_U_13
_atom_site_aniso_U_12
C1 0.0158(7) 0.0156(7) 0.0203(8) 0.0021(6) 0.0077(6) 0.0045(6)
C2 0.0198(8) 0.0152(7) 0.0178(7) 0.0007(6) 0.0073(6) 0.0039(6)
C3 0.0221(8) 0.0179(8) 0.0206(8) -0.0013(6) 0.0053(7) -0.0028(7)
C4 0.0260(9) 0.0191(8) 0.0211(8) 0.0017(6) 0.0097(7) -0.0019(7)
C5 0.0255(9) 0.0171(8) 0.0173(8) 0.0018(6) 0.0083(7) 0.0022(6)
C6 0.0182(8) 0.0143(7) 0.0182(7) 0.0000(6) 0.0044(6) 0.0028(6)
C7 0.0174(8) 0.0197(8) 0.0156(7) 0.0009(6) 0.0046(6) 0.0007(6)
C8 0.0134(7) 0.0198(8) 0.0162(7) -0.0027(6) 0.0045(6) -0.0024(6)
C9 0.0147(7) 0.0175(8) 0.0158(7) -0.0019(6) 0.0017(6) -0.0023(6)
C10 0.0192(8) 0.0200(8) 0.0144(7) 0.0009(6) 0.0052(6) -0.0039(6)
C11 0.0186(8) 0.0209(8) 0.0161(7) -0.0019(6) 0.0062(6) -0.0015(6)
C12 0.0192(8) 0.0164(8) 0.0179(7) -0.0006(6) 0.0059(6) 0.0002(6)
C13 0.0166(8) 0.0178(8) 0.0169(7) 0.0001(6) 0.0050(6) -0.0039(6)
C14 0.0162(8) 0.0179(8) 0.0179(7) -0.0006(6) 0.0072(6) -0.0017(6)
C15 0.0198(8) 0.0171(8) 0.0188(7) 0.0030(6) 0.0095(6) -0.0014(6)
C16 0.0193(8) 0.0172(8) 0.0163(7) 0.0015(6) 0.0070(6) -0.0049(6)
C17 0.0230(8) 0.0177(8) 0.0191(8) -0.0013(6) 0.0092(7) -0.0024(6)
C18 0.0205(8) 0.0215(8) 0.0223(8) 0.0012(6) 0.0082(7) -0.0018(7)
C19 0.0204(8) 0.0216(8) 0.0190(8) 0.0014(6) 0.0035(7) -0.0030(7)
C20 0.0236(8) 0.0171(8) 0.0154(7) 0.0024(6) 0.0089(6) -0.0025(6)
C21 0.0248(9) 0.0207(8) 0.0151(7) 0.0005(6) 0.0065(7) -0.0002(7)
C22 0.0211(8) 0.0211(8) 0.0143(7) -0.0053(6) 0.0092(6) -0.0014(6)
C23 0.0239(8) 0.0194(8) 0.0137(7) -0.0040(6) 0.0084(6) -0.0011(6)
C24 0.0241(9) 0.0210(8) 0.0173(7) -0.0014(7) 0.0053(7) 0.0029(7)
C25 0.0217(8) 0.0241(8) 0.0177(7) -0.0025(6) 0.0056(6) -0.0018(7)
C26 0.0246(9) 0.0185(8) 0.0181(8) -0.0015(6) 0.0082(7) -0.0024(7)
C27 0.0223(8) 0.0176(8) 0.0155(7) -0.0035(6) 0.0086(6) 0.0010(6)
C28 0.0207(8) 0.0159(8) 0.0182(8) -0.0028(6) 0.0079(6) -0.0015(6)
C29 0.0351(10) 0.0313(10) 0.0245(9) 0.0007(7) 0.0147(8) -0.0115(8)
C30 0.0335(12) 0.0707(17) 0.0478(13) 0.0135(12) 0.0227(10) -0.0064(11)
C31 0.0522(15) 0.0426(13) 0.0624(16) 0.0247(12) 0.0221(13) -0.0062(11)
C32 0.090(2) 0.0792(19) 0.0496(14) -0.0219(13) 0.0506(15) -0.0494(16)
C33 0.0257(9) 0.0228(8) 0.0211(8) 0.0002(7) 0.0132(7) 0.0006(7)
C34 0.0277(10) 0.0327(10) 0.0276(9) -0.0002(8) 0.0145(8) -0.0018(8)
C35 0.0346(10) 0.0309(10) 0.0205(8) -0.0030(7) 0.0142(8) -0.0015(8)
C36 0.0369(11) 0.0276(10) 0.0345(10) 0.0024(8) 0.0221(9) 0.0081(8)
C37 0.0215(9) 0.0274(9) 0.0322(9) -0.0073(7) 0.0073(7) 0.0006(7)
C38 0.0333(12) 0.0547(15) 0.0557(14) -0.0224(12) 0.0092(11) 0.0113(11)
C39 0.0540(15) 0.0523(15) 0.0527(14) 0.0102(12) 0.0182(12) 0.0281(13)
C40 0.0305(12) 0.0498(15) 0.101(2) -0.0175(15) 0.0329(14) -0.0044(11)
C41 0.0225(9) 0.0322(10) 0.0313(9) 0.0013(8) 0.0060(7) -0.0037(8)
C42 0.0282(15) 0.0508(19) 0.108(3) -0.013(2) 0.0305(18) -0.0013(13)
C43 0.0316(16) 0.105(3) 0.0434(17) -0.0165(19) 0.0016(13) -0.0169(18)
C44 0.0231(15) 0.067(2) 0.095(3) 0.041(2) 0.0065(17) -0.0093(16)
C45 0.0174(8) 0.0319(10) 0.0247(9) 0.0014(8) 0.0064(7) -0.0046(7)
C46 0.0248(9) 0.0322(10) 0.0255(9) 0.0064(8) 0.0117(8) -0.0057(8)
C47 0.0400(11) 0.0231(9) 0.0262(9) -0.0096(7) 0.0143(8) -0.0039(8)
C48 0.0365(11) 0.0176(9) 0.0358(10) -0.0007(8) 0.0120(9) 0.0038(8)
C49 0.0392(13) 0.0501(13) 0.0500(13) -0.0157(11) 0.0175(10) -0.0094(10)
C50 0.0392(12) 0.0576(14) 0.0375(11) -0.0095(10) 0.0173(9) 0.0019(10)
C51 0.0457(13) 0.0390(13) 0.0457(13) -0.0126(10) 0.0023(10) 0.0079(11)
C52 0.0466(15) 0.0411(14) 0.081(2) -0.0028(13) 0.0141(14) 0.0053(11)
C53 0.026(6) 0.070(9) 0.061(8) -0.011(7) 0.025(6) -0.019(6)
C54 0.034(6) 0.071(9) 0.048(7) -0.020(7) 0.000(5) -0.029(6)
C55 0.012(5) 0.069(9) 0.087(10) 0.038(8) 0.004(6) -0.004(5)
N1 0.0179(7) 0.0218(7) 0.0188(7) 0.0002(6) 0.0083(6) -0.0036(6)
N2 0.0282(8) 0.0160(7) 0.0229(7) -0.0033(5) 0.0104(6) -0.0007(6)
N3 0.0484(15) 0.117(2) 0.125(2) -0.046(2) 0.0423(16) -0.0205(15)
N4 0.0714(16) 0.0453(12) 0.0560(13) -0.0194(10) 0.0066(11) -0.0071(11)
O1 0.0192(6) 0.0218(6) 0.0200(6) -0.0013(5) 0.0099(5) -0.0015(5)
O2 0.0246(6) 0.0214(6) 0.0249(6) -0.0005(5) 0.0147(5) 0.0011(5)
O3 0.0198(6) 0.0206(6) 0.0263(6) -0.0040(5) 0.0090(5) -0.0002(5)
O4 0.0190(6) 0.0206(6) 0.0215(6) 0.0006(5) 0.0085(5) -0.0012(4)

loop_
_atom_type_symbol
_atom_type_description
_atom_type_scat_dispersion_real
_atom_type_scat_dispersion_imag
_atom_type_scat_source
C C 0.0033 0.0016 'International Tables Vol C Tables 4.2.6.8 and 6.1.1.4'
H H 0.0000 0.0000 'International Tables Vol C Tables 4.2.6.8 and 6.1.1.4'
N N 0.0061 0.0033 'International Tables Vol C Tables 4.2.6.8 and 6.1.1.4'
O O 0.0106 0.0060 'International Tables Vol C Tables 4.2.6.8 and 6.1.1.4'

loop_
_geom_angle_atom_site_label_1
_geom_angle_atom_site_label_2
_geom_angle_atom_site_label_3
_geom_angle
O1 C1 C6 120.01(14)
O1 C1 C2 121.10(14)
C6 C1 C2 118.90(14)
C3 C2 C1 119.49(14)
C3 C2 C28 121.29(14)
C1 C2 C28 119.08(14)
C2 C3 C4 122.48(15)
C2 C3 H3 117.9(11)
C4 C3 H3 119.6(11)
C5 C4 C3 116.61(15)
C5 C4 C29 122.23(15)
C3 C4 C29 121.14(15)
C4 C5 C6 122.64(15)
C4 C5 H5 120.4(11)
C6 C5 H5 117.0(11)
C5 C6 C1 119.67(14)
C5 C6 C7 119.94(14)
C1 C6 C7 120.29(14)
C6 C7 C9 111.02(13)
C6 C7 H7A 109.1(11)
C9 C7 H7A 109.3(11)
C6 C7 H7B 109.6(11)
C9 C7 H7B 109.7(11)
H7A C7 H7B 108.1(15)
O2 C8 C13 119.59(14)
O2 C8 C9 120.63(14)
C13 C8 C9 119.72(14)
C10 C9 C8 118.97(14)
C10 C9 C7 120.33(14)
C8 C9 C7 120.61(14)
C9 C10 C11 122.93(15)
C9 C10 H10 117.2(11)
C11 C10 H10 119.9(11)
C12 C11 C10 116.66(15)
C12 C11 C33 123.39(14)
C10 C11 C33 119.94(14)
C11 C12 C13 122.44(15)
C11 C12 H12 119.2(11)
C13 C12 H12 118.3(11)
C8 C13 C12 119.21(14)
C8 C13 C14 124.36(14)
C12 C13 C14 116.10(14)
N1 C14 C13 112.98(13)
N1 C14 C16 112.03(13)
C13 C14 C16 111.61(13)
N1 C14 H14 103.7(11)
C13 C14 H14 109.0(10)
C16 C14 H14 107.0(11)
O3 C15 C16 119.03(14)
O3 C15 C20 121.24(14)
C16 C15 C20 119.68(15)
C17 C16 C15 119.43(15)
C17 C16 C14 116.85(14)
C15 C16 C14 123.56(14)
C18 C17 C16 122.27(15)
C18 C17 H17 120.1(11)
C16 C17 H17 117.6(11)
C17 C18 C19 116.67(15)
C17 C18 C37 122.75(15)
C19 C18 C37 120.58(15)
C20 C19 C18 122.98(15)
C20 C19 H19 116.7(11)
C18 C19 H19 120.3(11)
C19 C20 C15 118.92(15)
C19 C20 C21 120.50(15)
C15 C20 C21 120.53(15)
C23 C21 C20 112.51(13)
C23 C21 H21A 106.5(11)
C20 C21 H21A 108.5(11)
C23 C21 H21B 109.5(11)
C20 C21 H21B 109.9(11)
H21A C21 H21B 109.9(15)
O4 C22 C27 120.99(14)
O4 C22 C23 119.77(14)
C27 C22 C23 119.24(15)
C24 C23 C22 119.13(15)
C24 C23 C21 119.48(15)
C22 C23 C21 121.38(15)
C23 C24 C25 122.58(15)
C23 C24 H24 115.8(11)
C25 C24 H24 121.6(11)
C26 C25 C24 116.81(15)
C26 C25 C41 122.25(15)
C24 C25 C41 120.91(15)
C25 C26 C27 122.44(16)
C25 C26 H26 119.7(11)
C27 C26 H26 117.8(11)
C26 C27 C22 119.67(15)
C26 C27 C28 120.32(14)
C22 C27 C28 119.94(14)
N2 C28 C2 112.27(13)
N2 C28 C27 111.72(13)
C2 C28 C27 108.71(12)
N2 C28 H28 107.7(10)
C2 C28 H28 108.5(10)
C27 C28 H28 107.8(10)
C30 C29 C32 108.7(2)
C30 C29 C4 110.14(15)
C32 C29 C4 112.02(15)
C30 C29 C31 107.97(19)
C32 C29 C31 109.0(2)
C4 C29 C31 108.88(17)
C29 C30 H30A 106.8(16)
C29 C30 H30B 111.0(17)
H30A C30 H30B 108(2)
C29 C30 H30C 114.5(17)
H30A C30 H30C 108(2)
H30B C30 H30C 109(2)
C29 C31 H31A 107.9(17)
C29 C31 H31B 103.0(17)
H31A C31 H31B 108(2)
C29 C31 H31C 111.3(15)
H31A C31 H31C 113(2)
H31B C31 H31C 113(2)
C29 C32 H32A 109.5
C29 C32 H32B 109.5
H32A C32 H32B 109.5
C29 C32 H32C 109.5
H32A C32 H32C 109.5
H32B C32 H32C 109.5
C36 C33 C34 107.64(16)
C36 C33 C11 112.04(14)
C34 C33 C11 109.25(14)
C36 C33 C35 108.50(15)
C34 C33 C35 109.88(14)
C11 C33 C35 109.50(14)
C33 C34 H34A 111.0(13)
C33 C34 H34B 111.0(13)
H34A C34 H34B 109.4(18)
C33 C34 H34C 112.0(13)
H34A C34 H34C 105.9(18)
H34B C34 H34C 107.4(18)
C33 C35 H35A 112.3(12)
C33 C35 H35B 110.7(13)
H35A C35 H35B 106.9(18)
C33 C35 H35C 111.3(13)
H35A C35 H35C 108.4(18)
H35B C35 H35C 107.2(18)
C33 C36 H36A 110.7(14)
C33 C36 H36B 110.0(13)
H36A C36 H36B 107.5(18)
C33 C36 H36C 112.0(13)
H36A C36 H36C 108.5(19)
H36B C36 H36C 107.9(19)
C40 C37 C38 109.8(2)
C40 C37 C18 109.60(16)
C38 C37 C18 112.47(16)
C40 C37 C39 108.9(2)
C38 C37 C39 106.94(19)
C18 C37 C39 109.02(16)
C37 C38 H38A 109.8(16)
C37 C38 H38B 108.1(16)
H38A C38 H38B 108(2)
C37 C38 H38C 106.7(16)
H38A C38 H38C 107(2)
H38B C38 H38C 117(2)
C37 C39 H39A 108.7(17)
C37 C39 H39B 105.4(16)
H39A C39 H39B 110(2)
C37 C39 H39C 106.9(15)
H39A C39 H39C 112(2)
H39B C39 H39C 114(2)
C37 C40 H40A 101.1(19)
C37 C40 H40B 110.6(17)
H40A C40 H40B 119(2)
C37 C40 H40C 109.4(18)
H40A C40 H40C 106(3)
H40B C40 H40C 110(2)
C44 C41 C43 110.4(3)
C55 C41 C53 115.4(9)
C55 C41 C25 115.5(5)
C44 C41 C25 113.29(18)
C43 C41 C25 108.46(18)
C53 C41 C25 107.6(5)
C44 C41 C42 107.6(3)
C43 C41 C42 107.0(3)
C25 C41 C42 109.92(17)
C55 C41 C54 104.8(9)
C53 C41 C54 106.5(8)
C25 C41 C54 106.3(5)
C41 C42 H42A 109.5
C41 C42 H42B 109.5
H42A C42 H42B 109.5
C41 C42 H42C 109.5
H42A C42 H42C 109.5
H42B C42 H42C 109.5
C41 C43 H43A 109.5
C41 C43 H43B 109.5
H43A C43 H43B 109.5
C41 C43 H43C 109.5
H43A C43 H43C 109.5
H43B C43 H43C 109.5
C41 C44 H44A 109.5
C41 C44 H44B 109.5
H44A C44 H44B 109.5
C41 C44 H44C 109.5
H44A C44 H44C 109.5
H44B C44 H44C 109.5
N1 C45 H45A 109.1(13)
N1 C45 H45B 112.6(13)
H45A C45 H45B 108.2(18)
N1 C45 H45C 108.9(13)
H45A C45 H45C 110.0(18)
H45B C45 H45C 108.1(18)
N1 C46 H46A 108.9(13)
N1 C46 H46B 110.4(14)
H46A C46 H46B 107.9(19)
N1 C46 H46C 111.8(13)
H46A C46 H46C 109.1(19)
H46B C46 H46C 108.7(19)
N2 C47 H47A 109.7(13)
N2 C47 H47B 111.4(13)
H47A C47 H47B 108.3(18)
N2 C47 H47C 108.9(13)
H47A C47 H47C 109.7(18)
H47B C47 H47C 108.8(18)
N2 C48 H48A 109.3(13)
N2 C48 H48B 111.0(13)
H48A C48 H48B 108.4(18)
N2 C48 H48C 110.9(12)
H48A C48 H48C 109.4(19)
H48B C48 H48C 107.9(18)
N3 C49 C50 179.3(3)
C49 C50 H50A 109.5
C49 C50 H50B 109.5
H50A C50 H50B 109.5
C49 C50 H50C 109.5
H50A C50 H50C 109.5
H50B C50 H50C 109.5
N4 C51 C52 179.4(3)
C51 C52 H52A 110(2)
C51 C52 H52B 106(2)
H52A C52 H52B 114(3)
C51 C52 H52C 111(2)
H52A C52 H52C 109(3)
H52B C52 H52C 107(3)
C41 C53 H53A 109.5
C41 C53 H53B 109.5
H53A C53 H53B 109.5
C41 C53 H53C 109.5
H53A C53 H53C 109.5
H53B C53 H53C 109.5
C41 C54 H54A 109.5
C41 C54 H54B 109.5
H54A C54 H54B 109.5
C41 C54 H54C 109.5
H54A C54 H54C 109.5
H54B C54 H54C 109.5
C41 C55 H55A 109.5
C41 C55 H55B 109.5
H55A C55 H55B 109.5
C41 C55 H55C 109.5
H55A C55 H55C 109.5
H55B C55 H55C 109.5
C46 N1 C45 110.06(14)
C46 N1 C14 110.70(13)
C45 N1 C14 111.82(13)
C46 N1 H1N1 109.3(13)
C45 N1 H1N1 110.2(13)
C14 N1 H1N1 104.6(13)
C48 N2 C47 108.31(15)
C48 N2 C28 110.28(14)
C47 N2 C28 110.94(13)
H1O4 O1 C1 114.5(13)
H1O4 O1 H1O2 100.8(15)
C1 O1 H1O2 121.1(8)
H1O4 O1 H1O4 0(4)
C1 O1 H1O4 114.5(13)
H1O2 O1 H1O4 100.8(15)
C8 O2 H1N1 101.9(6)
C8 O2 H1O2 107.4(14)
H1N1 O2 H1O2 131.0(14)
C15 O3 H1N1 102.1(6)
C15 O3 H1O3 109.2(16)
H1N1 O3 H1O3 132.7(16)
H1O4 O4 C22 110.1(14)
H1O4 O4 H1O3 97.9(16)
C22 O4 H1O3 117.6(8)
H1O4 O4 H1O4 0(3)
C22 O4 H1O4 110.1(14)
H1O3 O4 H1O4 97.9(16)

loop_
_geom_bond_atom_site_label_1
_geom_bond_atom_site_label_2
_geom_bond_distance
C1 O1 1.3559(19)
C1 C6 1.394(2)
C1 C2 1.402(2)
C2 C3 1.388(2)
C2 C28 1.519(2)
C3 C4 1.392(2)
C3 H3 0.97(2)
C4 C5 1.387(2)
C4 C29 1.528(2)
C5 C6 1.388(2)
C5 H5 1.011(19)
C6 C7 1.511(2)
C7 C9 1.512(2)
C7 H7A 0.990(19)
C7 H7B 0.968(18)
C8 O2 1.3676(19)
C8 C13 1.392(2)
C8 C9 1.400(2)
C9 C10 1.380(2)
C10 C11 1.395(2)
C10 H10 0.954(19)
C11 C12 1.384(2)
C11 C33 1.530(2)
C12 C13 1.395(2)
C12 H12 0.980(19)
C13 C14 1.519(2)
C14 N1 1.510(2)
C14 C16 1.521(2)
C14 H14 0.986(19)
C15 O3 1.367(2)
C15 C16 1.394(2)
C15 C20 1.398(2)
C16 C17 1.391(2)
C17 C18 1.386(2)
C17 H17 1.011(19)
C18 C19 1.395(2)
C18 C37 1.527(2)
C19 C20 1.380(2)
C19 H19 0.983(19)
C20 C21 1.517(2)
C21 C23 1.512(2)
C21 H21A 0.980(19)
C21 H21B 0.99(2)
C22 O4 1.3670(19)
C22 C27 1.395(2)
C22 C23 1.398(2)
C23 C24 1.388(2)
C24 C25 1.393(2)
C24 H24 0.98(2)
C25 C26 1.384(2)
C25 C41 1.529(2)
C26 C27 1.386(2)
C26 H26 0.972(19)
C27 C28 1.521(2)
C28 N2 1.467(2)
C28 H28 1.013(19)
C29 C30 1.515(3)
C29 C32 1.521(3)
C29 C31 1.531(3)
C30 H30A 1.05(3)
C30 H30B 0.99(3)
C30 H30C 0.99(3)
C31 H31A 1.01(3)
C31 H31B 1.02(3)
C31 H31C 1.13(3)
C32 H32A 0.9800
C32 H32B 0.9800
C32 H32C 0.9800
C33 C36 1.523(2)
C33 C34 1.529(3)
C33 C35 1.534(2)
C34 H34A 1.01(2)
C34 H34B 1.00(2)
C34 H34C 0.98(2)
C35 H35A 1.01(2)
C35 H35B 0.98(2)
C35 H35C 0.97(2)
C36 H36A 0.97(2)
C36 H36B 1.01(2)
C36 H36C 1.00(2)
C37 C40 1.513(3)
C37 C38 1.517(3)
C37 C39 1.537(3)
C38 H38A 1.03(3)
C38 H38B 1.07(3)
C38 H38C 1.07(3)
C39 H39A 1.03(3)
C39 H39B 1.08(3)
C39 H39C 1.14(3)
C40 H40A 1.02(3)
C40 H40B 1.10(3)
C40 H40C 1.01(3)
C41 C55 1.423(11)
C41 C44 1.498(4)
C41 C43 1.517(3)
C41 C53 1.522(13)
C41 C42 1.543(4)
C41 C54 1.604(12)
C42 H42A 0.9800
C42 H42B 0.9800
C42 H42C 0.9800
C43 H43A 0.9800
C43 H43B 0.9800
C43 H43C 0.9800
C44 H44A 0.9800
C44 H44B 0.9800
C44 H44C 0.9800
C45 N1 1.491(2)
C45 H45A 0.94(2)
C45 H45B 0.98(2)
C45 H45C 0.98(2)
C46 N1 1.487(2)
C46 H46A 0.96(2)
C46 H46B 0.95(2)
C46 H46C 0.96(2)
C47 N2 1.456(2)
C47 H47A 1.02(2)
C47 H47B 1.00(2)
C47 H47C 0.99(2)
C48 N2 1.454(2)
C48 H48A 0.99(2)
C48 H48B 1.01(2)
C48 H48C 1.06(2)
C49 N3 1.133(3)
C49 C50 1.437(3)
C50 H50A 0.9800
C50 H50B 0.9800
C50 H50C 0.9800
C51 N4 1.129(3)
C51 C52 1.451(4)
C52 H52A 0.98(4)
C52 H52B 0.94(3)
C52 H52C 0.93(3)
C53 H53A 0.9800
C53 H53B 0.9800
C53 H53C 0.9800
C54 H54A 0.9800
C54 H54B 0.9800
C54 H54C 0.9800
C55 H55A 0.9800
C55 H55B 0.9800
C55 H55C 0.9800
N1 H1N1 0.86(2)
O1 H1O4 1.25(3)
O1 H1O2 1.60(2)
O1 H1O4 1.25(3)
O2 H1N1 2.15(2)
O2 H1O2 0.98(2)
O3 H1N1 2.10(2)
O3 H1O3 0.91(3)
O4 H1O4 1.21(3)
O4 H1O3 1.68(3)
O4 H1O4 1.21(3)

loop_
_geom_hbond_atom_site_label_D
_geom_hbond_atom_site_label_H
_geom_hbond_atom_site_label_A
_geom_hbond_distance_DH
_geom_hbond_distance_HA
_geom_hbond_distance_DA
_geom_hbond_angle_DHA
O3 H1O3 O4 0.91(3) 1.68(3) 2.5864(17) 176(2)
O2 H1O2 O1 0.98(2) 1.60(2) 2.5767(17) 172(2)
O4 H1O4 O1 1.21(3) 1.25(3) 2.4563(16) 174(3)
N1 H1N1 O2 0.86(2) 2.15(2) 2.7185(19) 123.1(16)
N1 H1N1 O3 0.86(2) 2.10(2) 2.7166(19) 128.0(17)
